data_7160367
loop_
_publ_author_name
'Toman, Daniel'
'Nemec, Ivan'
'Kurka, Ond\<rej'
'Pribylka, Adam'
'Canka\<r, Petr'

_publ_section_title
;
 Axially chiral dimethylaminobenzimidazoles and their preliminary
 evaluation as acyl-transfer reagents
;
_journal_name_full 'Organic &amp; Biomolecular Chemistry'
_journal_paper_doi 10.1039/D4OB02052A
_journal_year 2025
_chemical_formula_moiety 'C23 H25 N4, Cl, H2 O'
_chemical_formula_sum 'C23 H27 Cl N4 O'
_chemical_formula_weight 410.93
_space_group_crystal_system orthorhombic
_space_group_IT_number 19
_space_group_name_Hall 'P 2ac 2ab'
_space_group_name_H-M_alt 'P 21 21 21'
_atom_sites_solution_hydrogens mixed
_audit_creation_date 2024-12-02
_audit_creation_method
;
Olex2 1.3-ac4
(compiled 2020.11.27 svn.r5f609507 for Rigaku Oxford Diffraction, GUI svn.r6214)
;
_audit_update_record
;
2024-12-02 deposited with the CCDC.	2025-02-06 downloaded from the CCDC.
;
_cell_angle_alpha 90
_cell_angle_beta 90
_cell_angle_gamma 90
_cell_formula_units_Z 4
_cell_length_a 10.13790(5)
_cell_length_b 11.24899(6)
_cell_length_c 18.30377(9)
_cell_measurement_reflns_used 46096
_cell_measurement_temperature 99.99(13)
_cell_measurement_theta_max 69.6590
_cell_measurement_theta_min 4.5930
_cell_volume 2087.383(18)
_computing_cell_refinement 'CrysAlisPro 1.171.42.57a (Rigaku OD, 2022)'
_computing_data_collection 'CrysAlisPro 1.171.42.57a (Rigaku OD, 2022)'
_computing_data_reduction 'CrysAlisPro 1.171.42.57a (Rigaku OD, 2022)'
_computing_molecular_graphics 'Olex2 1.3-ac4 (Dolomanov et al., 2009)'
_computing_publication_material 'Olex2 1.3-ac4 (Dolomanov et al., 2009)'
_computing_structure_refinement 'SHELXL 2016/6 (Sheldrick, 2015)'
_computing_structure_solution 'SHELXT 2014/4 (Sheldrick, 2014)'
_diffrn_ambient_environment N~2~
_diffrn_ambient_temperature 99.99(13)
_diffrn_detector 'Hybrid Pixel Array Detector'
_diffrn_detector_area_resol_mean 10.0000
_diffrn_detector_type HyPix3000
_diffrn_measured_fraction_theta_full 1.000
_diffrn_measured_fraction_theta_max 0.999
_diffrn_measurement_details
;
List of Runs (angles in degrees, time in seconds):

  # Type    Start    End  Width  t~exp~   \w     \q     \k     \f   Frames
#--------------------------------------------------------------------------
  1  \w    -79.00  -2.00   0.50    0.70    --  -43.75 111.00-120.00  154
  2  \w      4.00  35.00   0.50    0.70    --   45.32-111.00 145.00   62
  3  \w   -122.00 -97.00   0.50    2.50    --  -95.95-111.00 145.00   50
  4  \w    -87.00 -61.00   0.50    2.50    --  -95.95 111.00-120.00   52
  5  \w     56.00 102.00   0.50    2.50    --   97.51-111.00 145.00   92
  6  \w     90.00 152.00   0.50    2.50    --   97.51 111.00-120.00  124
  7  \w    -51.00 -12.00   0.50    0.70    --   -6.00 122.00  87.04   78
  8  \w    -50.00  -2.00   0.50    0.70    --  -10.00 110.00 -42.84   96
  9  \w    -55.00 -30.00   0.50    0.70    --   14.00 161.00 -90.89   50
 10  \w    -15.00  13.00   0.50    0.70    --   18.00 102.00-159.70   56
 11  \w     -9.00  16.00   0.50    0.70    --   26.00 101.00 -58.27   50
 12  \w     -4.00  21.00   0.50    0.70    --   30.00 100.00 129.07   50
 13  \w     -2.00  23.00   0.50    0.70    --   30.00  97.00-128.54   50
 14  \w     -4.00  21.00   0.50    0.70    --   30.00 100.00  19.03   50
 15  \w      0.00  25.00   0.50    0.70    --   30.00  96.00  89.05   50
 16  \w      2.00  27.00   0.50    0.70    --   34.00  95.00 130.77   50
 17  \w      2.00  27.00   0.50    0.70    --   34.00  96.00  44.31   50
 18  \w      2.00  27.00   0.50    0.70    --   34.00  97.00 -75.48   50
 19  \w      7.00  32.00   0.50    0.70    --   38.00  93.00-124.51   50
 20  \w    -35.00  -9.00   0.50    0.70    --  -38.00 -87.00-122.67   52
 21  \w     10.00  35.00   0.50    0.70    --   38.00  86.00 137.93   50
 22  \w    -34.00  -9.00   0.50    0.70    --  -38.00 -90.00 -92.06   50
 23  \w      8.00  33.00   0.50    0.70    --   38.00  92.00  73.19   50
 24  \w     13.00  38.00   0.50    0.70    --   42.00  88.00  14.51   50
 25  \w    -40.00 -14.00   0.50    0.70    --  -43.75 -89.00 127.40   52
 26  \w    -43.00 -17.00   0.50    0.70    --  -43.75 -87.00  15.24   52
 27  \w    -51.00 -26.00   0.50    0.70    --  -43.75 138.00 -90.00   50
 28  \w    -99.00 -57.00   0.50    0.70    --  -43.75 138.00 -90.00   84
 29  \w     43.00  69.00   0.50    0.70    --   45.32-111.00 145.00   52
 30  \w     16.00  41.00   0.50    0.70    --   46.00  91.00-129.32   50
 31  \w    -43.00 -17.00   0.50    0.70    --  -46.00 -87.00 -37.66   52
 32  \w     17.00  42.00   0.50    0.70    --   46.00  88.00 -72.75   50
 33  \w     16.00  41.00   0.50    0.70    --   46.00  92.00 144.62   50
 34  \w    -51.00 -25.00   0.50    0.70    --  -46.00 -70.00 -99.26   52
 35  \w     16.00  41.00   0.50    0.70    --   46.00  92.00-108.28   50
 36  \w     16.00  41.00   0.50    0.70    --   46.00  91.00  92.60   50
 37  \w    -41.00 -16.00   0.50    0.70    --  -46.00 -90.00 151.56   50
 38  \w     16.00  41.00   0.50    0.70    --   46.00  92.00 -48.64   50
 39  \w    -62.00 -27.00   0.50    0.70    --  -50.00 -77.00-109.99   70
 40  \w    -70.00 -27.00   0.50    0.70    --  -50.00 -71.00 -30.51   86
 41  \w     29.00  90.00   0.50    0.70    --   54.00  77.00 171.10  122
 42  \w    -54.00 -29.00   0.50    0.70    --  -54.00 -77.00 -54.19   50
 43  \w     30.00  66.00   0.50    0.70    --   54.00  77.00-145.39   72
 44  \w   -104.00 -78.00   0.50    0.70    --  -54.00 -77.00 -54.19   52
 45  \w    -59.00 -33.00   0.50    0.70    --  -54.00 -71.00 -22.19   52
 46  \w    -61.00 -35.00   0.50    0.70    --  -58.00 -73.00  87.55   52
 47  \w    -60.00 -34.00   0.50    0.70    --  -58.00 -72.00  93.15   52
 48  \w    -58.00 -33.00   0.50    0.70    --  -58.00 -76.00-176.04   50
 49  \w   -125.00 -96.00   0.50    0.70    --  -58.00 -76.00-176.04   58
 50  \w   -115.00 -75.00   0.50    0.70    --  -58.00 -76.00  74.73   80
 51  \w    -66.00 -33.00   0.50    0.70    --  -58.00 -76.00  74.73   66
 52  \w     35.00  61.00   0.50    0.70    --   58.00  75.00  56.52   52
 53  \w     95.00 120.00   0.50    0.70    --   58.00  75.00  56.52   50
 54  \w    -64.00 -34.00   0.50    0.70    --  -58.00 -75.00-134.36   60
 55  \w     38.00  64.00   0.50    0.70    --   62.00  77.00  88.07   52
 56  \w     90.00 116.00   0.50    0.70    --   62.00  77.00  88.07   52
 57  \w    -63.00 -38.00   0.50    0.70    --  -62.00 -72.00-124.85   50
 58  \w   -101.00 -37.00   0.50    0.70    --  -62.00 -76.00 -89.34  128
 59  \w    -64.00 -39.00   0.50    0.70    --  -62.00 -70.00-153.18   50
 60  \w     37.00  63.00   0.50    0.70    --   62.00  77.00-160.92   52
 61  \w     43.00  69.00   0.50    0.70    --   66.00  73.00  49.57   52
 62  \w     43.00  79.00   0.50    0.70    --   66.00  70.00  76.61   72
 63  \w     42.00  68.00   0.50    0.70    --   66.00  77.00-133.90   52
 64  \w     43.00  68.00   0.50    0.70    --   66.00  71.00  25.39   50
 65  \w    -80.00 -45.00   0.50    2.50    --  -70.00 -76.00 133.67   70
 66  \w     46.00  80.00   0.50    0.70    --   70.00  73.00 -19.51   68
 67  \w    112.00 137.00   0.50    0.70    --   70.00  75.00 -74.57   50
 68  \w     50.00  82.00   0.50    0.70    --   70.00  75.00 -74.57   64
 69  \w   -105.00 -77.00   0.50    2.50    --  -70.00 -72.00 -43.71   56
 70  \w    -84.00 -45.00   0.50    2.50    --  -70.00 -76.00 101.61   78
 71  \w    -73.00 -46.00   0.50    2.50    --  -70.00 -72.00 -43.71   54
 72  \w   -122.00 -47.00   0.50    2.50    --  -70.00 -73.00  60.97  150
 73  \w    -70.00 -45.00   0.50    2.50    --  -70.00 -77.00  88.97   50
 74  \w   -139.00 -91.00   0.50    2.50    --  -74.00 -77.00  43.68   96
 75  \w   -138.00 -49.00   0.50    2.50    --  -74.00 -77.00 -91.87  178
 76  \w   -101.00 -49.00   0.50    2.50    --  -74.00 -77.00-164.58  104
 77  \w    -89.00 -49.00   0.50    2.50    --  -74.00 -76.00 165.32   80
 78  \w    -85.00 -49.00   0.50    2.50    --  -74.00 -75.00-144.86   72
 79  \w    -84.00 -50.00   0.50    2.50    --  -74.00 -77.00  43.68   68
 80  \w    -80.00 -53.00   0.50    2.50    --  -78.00 -76.00   0.04   54
 81  \w    -82.00 -53.00   0.50    2.50    --  -78.00 -77.00 101.29   58
 82  \w    -82.00 -56.00   0.50    2.50    --  -78.00 -73.00 175.74   52
 83  \w    -83.00 -56.00   0.50    2.50    --  -78.00 -73.00  68.11   54
 84  \w    -79.00 -54.00   0.50    2.50    --  -78.00 -74.00  81.09   50
 85  \w    -95.00 -60.00   0.50    2.50    --  -82.00 -74.00 -70.20   70
 86  \w    -84.00 -58.00   0.50    2.50    --  -82.00 -74.00-113.63   52
 87  \w    -88.00 -57.00   0.50    2.50    --  -82.00 -77.00 -49.99   62
 88  \w    -88.00 -57.00   0.50    2.50    --  -82.00 -75.00  48.20   62
 89  \w   -146.00-120.00   0.50    2.50    --  -82.00 -75.00  48.20   52
 90  \w   -123.00 -57.00   0.50    2.50    --  -82.00 -77.00 -22.84  132
 91  \w    -83.00 -57.00   0.50    2.50    --  -82.00 -75.00 -13.95   52
 92  \w    -82.00 -57.00   0.50    2.50    --  -82.00 -77.00 123.89   50
 93  \w   -138.00-112.00   0.50    2.50    --  -82.00 -77.00 123.89   52
 94  \w    -91.00 -57.00   0.50    2.50    --  -82.00 -77.00 163.15   68
 95  \w   -124.00 -91.00   0.50    2.50    --  -82.00 -76.00 137.83   66
 96  \w    -83.00 -57.00   0.50    2.50    --  -82.00 -76.00 137.83   52
 97  \w    -92.00 -57.00   0.50    2.50    --  -82.00 -77.00  26.91   70
 98  \w   -153.00 -62.00   0.50    2.50    --  -86.00 -73.00 -82.24  182
 99  \w    -88.00 -62.00   0.50    2.50    --  -86.00 -73.00-120.11   52
100  \w   -103.00 -61.00   0.50    2.50    --  -86.00 -75.00 129.79   84
101  \w    -96.00 -63.00   0.50    2.50    --  -86.00 -74.00-140.43   66
102  \w   -154.00-115.00   0.50    2.50    --  -86.00 -74.00-140.43   78
103  \w    -88.00 -62.00   0.50    2.50    --  -86.00 -73.00 101.13   52
104  \w   -151.00 -93.00   0.50    2.50    --  -86.00 -73.00 101.13  116
105  \w   -101.00 -63.00   0.50    2.50    --  -86.00 -73.00   3.57   76
106  \w    -90.00 -65.00   0.50    2.50    --  -86.00 -75.00  92.73   50
107  \w    -95.00 -62.00   0.50    2.50    --  -86.00 -74.00 178.43   66
108  \w   -114.00 -66.00   0.50    2.50    --  -90.00 -72.00 163.61   96
109  \w    -96.00 -65.00   0.50    2.50    --  -90.00 -77.00-150.30   62
110  \w    -95.00 -65.00   0.50    2.50    --  -90.00 -75.00 -33.84   60
111  \w    120.00 153.00   0.50    2.50    --   90.00  75.00-141.40   66
112  \w     66.00  92.00   0.50    2.50    --   90.00  75.00-141.40   52
113  \w    -94.00 -69.00   0.50    2.50    --  -90.00 -72.00 -50.83   50
114  \w    -96.00 -70.00   0.50    2.50    --  -90.00 -63.00  58.33   52
115  \w    -93.00 -67.00   0.50    2.50    --  -90.00 -73.00-111.91   52
116  \w   -150.00-124.00   0.50    2.50    --  -90.00 -73.00-111.91   52
117  \w    -98.00 -72.00   0.50    2.50    --  -94.00 -67.00  -2.43   52
118  \w   -153.00-127.00   0.50    2.50    --  -94.00 -67.00  -2.43   52
119  \w   -123.00 -70.00   0.50    2.50    --  -94.00 -74.00  28.82  106
120  \w   -156.00-129.00   0.50    2.50    --  -94.00 -74.00  28.82   54
121  \w   -162.00 -74.00   0.50    2.50    --  -95.95 -68.00 150.00  176
122  \w   -121.00 -76.00   0.50    2.50    --  -95.95 -59.00 120.00   90
123  \w   -162.00 -77.00   0.50    2.50    --  -95.95 -68.00-180.00  170
124  \w    -82.00 -33.00   0.50    2.50    --  -95.95  96.00-120.00   98
125  \w    -72.00 -37.00   0.50    2.50    --  -95.95 117.00-180.00   70
126  \w   -110.00 -80.00   0.50    2.50    --  -95.95 117.00-180.00   60
127  \w   -105.00 -72.00   0.50    2.50    --  -95.95 -77.00  90.00   66
128  \w   -157.00-115.00   0.50    2.50    --  -95.95 -77.00  90.00   84
129  \w    -79.00 -29.00   0.50    2.50    --  -95.95  68.00-120.00  100
130  \w   -125.00 -74.00   0.50    2.50    --  -95.95 -77.00-150.00  102
131  \w   -164.00-128.00   0.50    2.50    --  -95.95 -77.00-150.00   72
132  \w   -143.00-114.00   0.50    2.50    --  -95.95 -59.00  60.00   58
133  \w    -50.00 -25.00   0.50    2.50    --  -95.95  96.00  60.00   50
134  \w   -104.00 -64.00   0.50    2.50    --  -95.95  96.00  60.00   80
135  \w    -69.00 -43.00   0.50    2.50    --  -95.95  59.00  60.00   52
136  \w   -164.00 -71.00   0.50    2.50    --  -95.95 -77.00  60.00  186
137  \w   -161.00 -92.00   0.50    2.50    --  -95.95 -33.00-150.00  138
138  \w    -97.00 -72.00   0.50    2.50    --  -95.95 -75.00-116.56   50
139  \w   -163.00-138.00   0.50    2.50    --  -95.95 -75.00-116.56   50
140  \w    -99.00 -73.00   0.50    2.50    --  -95.95 -77.00   0.00   52
141  \w    -66.00 -40.00   0.50    2.50    --  -95.95 117.00 -90.00   52
142  \w   -163.00-116.00   0.50    2.50    --  -95.95 -77.00   0.00   94
143  \w   -108.00 -81.00   0.50    2.50    --  -95.95 117.00 -90.00   54
144  \w   -164.00 -72.00   0.50    2.50    --  -95.95 -77.00 120.00  184
145  \w    -96.00 -71.00   0.50    2.50    --  -95.95 -77.00 -60.00   50
146  \w   -148.00-122.00   0.50    2.50    --  -95.95 -77.00 -60.00   52
147  \w     40.00  82.00   0.50    2.50    --   97.51-117.00 -30.00   84
148  \w     34.00  83.00   0.50    2.50    --   97.51 -68.00 120.00   98
149  \w     73.00 157.00   0.50    2.50    --   97.51  77.00 -60.00  168
150  \w     95.00 121.00   0.50    2.50    --   97.51 -86.00  90.00   52
151  \w     32.00  78.00   0.50    2.50    --   97.51 -86.00  90.00   92
152  \w     32.00  57.00   0.50    2.50    --   97.51 -50.00 -30.00   50
153  \w     36.00  96.00   0.50    2.50    --   97.51 -77.00 -30.00  120
154  \w     73.00 130.00   0.50    2.50    --   97.51  77.00-120.00  114
155  \w    125.00 156.00   0.50    2.50    --   97.51  77.00-150.00   62
156  \w     73.00 106.00   0.50    2.50    --   97.51  77.00-150.00   66
157  \w     77.00 137.00   0.50    2.50    --   97.51  68.00  60.00  120
158  \w     75.00 105.00   0.50    2.50    --   97.51  68.00 -60.00   60
159  \w     33.00 107.00   0.50    2.50    --   97.51-117.00  90.00  148
160  \w     76.00 157.00   0.50    2.50    --   97.51  77.00 -30.00  162
161  \w    113.00 138.00   0.50    2.50    --   97.51  68.00   0.00   50
162  \w     77.00 106.00   0.50    2.50    --   97.51  68.00   0.00   58
163  \w     31.00  67.00   0.50    2.50    --   97.51 -59.00 150.00   72
164  \w    112.00 153.00   0.50    2.50    --   97.51  77.00 -90.00   82
165  \w     73.00  98.00   0.50    2.50    --   97.51  77.00 -90.00   50
166  \w     67.00 106.00   0.50    2.50    --   97.51-117.00   0.00   78
;
_diffrn_measurement_device 'four-circle diffractometer'
_diffrn_measurement_device_type 'XtaLAB Synergy, Single source at home/near, HyPix3000'
_diffrn_measurement_method '\w scans'
_diffrn_orient_matrix_type 'CrysAlisPro convention (1999,Acta A55,543-557)'
_diffrn_orient_matrix_UB_11 0.0371991000
_diffrn_orient_matrix_UB_12 0.0202507000
_diffrn_orient_matrix_UB_13 0.0806331000
_diffrn_orient_matrix_UB_21 -0.1439140000
_diffrn_orient_matrix_UB_22 0.0339075000
_diffrn_orient_matrix_UB_23 0.0171591000
_diffrn_orient_matrix_UB_31 -0.0314123000
_diffrn_orient_matrix_UB_32 -0.1311801000
_diffrn_orient_matrix_UB_33 0.0169213000
_diffrn_radiation_monochromator mirror
_diffrn_radiation_probe x-ray
_diffrn_radiation_type 'Cu K\a'
_diffrn_radiation_wavelength 1.54184
_diffrn_reflns_av_R_equivalents 0.0332
_diffrn_reflns_av_unetI/netI 0.0117
_diffrn_reflns_Laue_measured_fraction_full 1.000
_diffrn_reflns_Laue_measured_fraction_max 0.999
_diffrn_reflns_limit_h_max 12
_diffrn_reflns_limit_h_min -12
_diffrn_reflns_limit_k_max 12
_diffrn_reflns_limit_k_min -13
_diffrn_reflns_limit_l_max 22
_diffrn_reflns_limit_l_min -22
_diffrn_reflns_number 54502
_diffrn_reflns_point_group_measured_fraction_full 1.000
_diffrn_reflns_point_group_measured_fraction_max 0.999
_diffrn_reflns_theta_full 67.684
_diffrn_reflns_theta_max 69.784
_diffrn_reflns_theta_min 4.614
_diffrn_source 'micro-focus sealed X-ray tube'
_diffrn_source_type 'PhotonJet (Cu) X-ray Source'
_exptl_absorpt_coefficient_mu 1.786
_exptl_absorpt_correction_T_max 1.00000
_exptl_absorpt_correction_T_min 0.94841
_exptl_absorpt_correction_type multi-scan
_exptl_absorpt_process_details
;
CrysAlisPro 1.171.42.57a (Rigaku Oxford Diffraction, 2022)
Empirical absorption correction using spherical harmonics,
implemented in SCALE3 ABSPACK scaling algorithm.
;
_exptl_crystal_colour colourless
_exptl_crystal_density_diffrn 1.308
_exptl_crystal_description prism
_exptl_crystal_F_000 872
_exptl_crystal_size_max 0.22
_exptl_crystal_size_mid 0.13
_exptl_crystal_size_min 0.1
_refine_diff_density_max 0.192
_refine_diff_density_min -0.223
_refine_diff_density_rms 0.041
_refine_ls_abs_structure_details
;
 Refined as an inversion twin.
;
_refine_ls_abs_structure_Flack 0.016(13)
_refine_ls_extinction_method none
_refine_ls_goodness_of_fit_ref 1.067
_refine_ls_hydrogen_treatment constr
_refine_ls_matrix_type full
_refine_ls_number_parameters 268
_refine_ls_number_reflns 3931
_refine_ls_number_restraints 0
_refine_ls_restrained_S_all 1.067
_refine_ls_R_factor_all 0.0256
_refine_ls_R_factor_gt 0.0252
_refine_ls_shift/su_max 0.001
_refine_ls_shift/su_mean 0.000
_refine_ls_structure_factor_coef Fsqd
_refine_ls_weighting_details 'w=1/[\s^2^(Fo^2^)+(0.0352P)^2^+0.5046P] where P=(Fo^2^+2Fc^2^)/3'
_refine_ls_weighting_scheme calc
_refine_ls_wR_factor_gt 0.0650
_refine_ls_wR_factor_ref 0.0653
_reflns_Friedel_coverage 0.748
_reflns_Friedel_fraction_full 1.000
_reflns_Friedel_fraction_max 0.999
_reflns_number_gt 3868
_reflns_number_total 3931
_reflns_threshold_expression 'I > 2\s(I)'
_cod_data_source_file d4ob02052a2.cif
_cod_data_source_block Ra5fHCl
_cod_original_cell_volume 2087.382(18)
_cod_database_code 7160367
_shelx_shelxl_version_number 2016/6
_chemical_oxdiff_formula 'C H N O Cl Br'
_shelx_space_group_comment
;
The symmetry employed for this shelxl refinement is uniquely defined
by the following loop, which should always be used as a source of
symmetry information in preference to the above space-group names.
They are only intended as comments.
;
_reflns_odcompleteness_completeness 99.95
_reflns_odcompleteness_iscentric 1
_reflns_odcompleteness_theta 68.13
_olex2_refinement_description
;
1. Twinned data refinement
 Scales: 0.984(13)
 0.016(13)
2. Fixed Uiso
 At 1.2 times of:
  All C(H) groups, All C(H,H) groups, All N(H) groups
 At 1.5 times of:
  All C(H,H,H) groups, All O(H,H) groups
3.a Free rotating group:
 O1(H1D,H1E)
3.b Secondary CH2 refined with riding coordinates:
 C20(H20A,H20B), C21(H21A,H21B), C22(H22A,H22B), C23(H23A,H23B)
3.c Aromatic/amide H refined with riding coordinates:
 N2(H2), C5(H5), C6(H6), C7(H7), C8(H8), C11(H11), C12(H12), C13(H13),
 C15(H15), C16(H16), C17(H17)
3.d Idealised Me refined as rotating group:
 C1(H1A,H1B,H1C), C2(H2A,H2B,H2C)
;
_olex2_submission_special_instructions 'No special instructions were received'
_oxdiff_exptl_absorpt_empirical_details
;
Empirical correction (ABSPACK) includes:
- Absorption correction using spherical harmonics
- Frame scaling
;
_oxdiff_exptl_absorpt_empirical_full_max 1.156
_oxdiff_exptl_absorpt_empirical_full_min 0.897

loop_
_space_group_symop_operation_xyz
'x, y, z'
'-x+1/2, -y, z+1/2'
'-x, y+1/2, -z+1/2'
'x+1/2, -y+1/2, -z'

loop_
_atom_site_label
_atom_site_type_symbol
_atom_site_fract_x
_atom_site_fract_y
_atom_site_fract_z
_atom_site_U_iso_or_equiv
_atom_site_adp_type
_atom_site_occupancy
_atom_site_site_symmetry_order
_atom_site_calc_flag
_atom_site_refinement_flags_posn
_atom_site_refinement_flags_adp
_atom_site_refinement_flags_occupancy
_atom_site_disorder_assembly
_atom_site_disorder_group
Cl1 Cl 0.88951(5) 0.34680(4) 0.52192(2) 0.02890(12) Uani 1 1 d . . . . .
O1 O 0.79584(17) 0.85595(16) 0.94970(10) 0.0439(4) Uani 1 1 d G . . . .
H1D H 0.746188 0.802860 0.970646 0.066 Uiso 1 1 d G U . . .
H1E H 0.876034 0.833557 0.959553 0.066 Uiso 1 1 d G U . . .
N1 N 0.65820(15) 0.62387(13) 0.71295(8) 0.0195(3) Uani 1 1 d . . . . .
N2 N 0.77204(16) 0.53267(14) 0.62676(9) 0.0221(3) Uani 1 1 d . . . . .
H2 H 0.791568 0.495554 0.585846 0.027 Uiso 1 1 calc R U . . .
N003 N 0.53973(16) 0.52629(14) 0.61587(8) 0.0211(3) Uani 1 1 d . . . . .
N3 N 0.63449(18) 0.80938(14) 0.61232(8) 0.0261(4) Uani 1 1 d . . . . .
C1 C 0.41506(18) 0.50509(18) 0.65478(11) 0.0245(4) Uani 1 1 d . . . . .
H1A H 0.353453 0.570085 0.644444 0.037 Uiso 1 1 calc R U . . .
H1B H 0.431941 0.501339 0.707448 0.037 Uiso 1 1 calc R U . . .
H1C H 0.376675 0.429714 0.638385 0.037 Uiso 1 1 calc R U . . .
C2 C 0.5527(2) 0.47082(18) 0.54349(10) 0.0253(4) Uani 1 1 d . . . . .
H2A H 0.599976 0.395190 0.548178 0.038 Uiso 1 1 calc R U . . .
H2B H 0.602062 0.523955 0.511023 0.038 Uiso 1 1 calc R U . . .
H2C H 0.464875 0.456342 0.523026 0.038 Uiso 1 1 calc R U . . .
C3 C 0.64965(18) 0.55999(16) 0.64977(10) 0.0197(4) Uani 1 1 d . . . . .
C4 C 0.79212(18) 0.63046(17) 0.73291(10) 0.0213(4) Uani 1 1 d . . . . .
C5 C 0.85236(19) 0.67876(17) 0.79389(11) 0.0252(4) Uani 1 1 d . . . . .
H5 H 0.803670 0.719790 0.830374 0.030 Uiso 1 1 calc R U . . .
C6 C 0.9886(2) 0.66378(19) 0.79876(12) 0.0302(4) Uani 1 1 d . . . . .
H6 H 1.034223 0.695120 0.839820 0.036 Uiso 1 1 calc R U . . .
C7 C 1.0599(2) 0.6037(2) 0.74467(12) 0.0321(5) Uani 1 1 d . . . . .
H7 H 1.152486 0.594346 0.750292 0.039 Uiso 1 1 calc R U . . .
C8 C 0.99861(19) 0.55740(19) 0.68282(12) 0.0282(4) Uani 1 1 d . . . . .
H8 H 1.046885 0.517486 0.645712 0.034 Uiso 1 1 calc R U . . .
C9 C 0.86290(19) 0.57285(16) 0.67846(11) 0.0227(4) Uani 1 1 d . . . . .
C10 C 0.55247(18) 0.68730(16) 0.74803(10) 0.0193(4) Uani 1 1 d . . . . .
C11 C 0.52600(19) 0.65801(18) 0.81918(10) 0.0232(4) Uani 1 1 d . . . . .
H11 H 0.585058 0.608032 0.845272 0.028 Uiso 1 1 calc R U . . .
C12 C 0.4119(2) 0.70147(17) 0.85389(11) 0.0263(4) Uani 1 1 d . . . . .
H12 H 0.396911 0.686194 0.904253 0.032 Uiso 1 1 calc R U . . .
C13 C 0.32294(19) 0.76594(18) 0.81417(11) 0.0265(4) Uani 1 1 d . . . . .
H13 H 0.241983 0.788881 0.836173 0.032 Uiso 1 1 calc R U . . .
C14 C 0.34877(19) 0.79936(17) 0.74083(11) 0.0241(4) Uani 1 1 d . . . . .
C15 C 0.2524(2) 0.86047(19) 0.69930(12) 0.0315(5) Uani 1 1 d . . . . .
H15 H 0.168732 0.877920 0.720110 0.038 Uiso 1 1 calc R U . . .
C16 C 0.2798(2) 0.8942(2) 0.62946(13) 0.0366(5) Uani 1 1 d . . . . .
H16 H 0.212729 0.929862 0.600607 0.044 Uiso 1 1 calc R U . . .
C17 C 0.4063(2) 0.87681(18) 0.59943(11) 0.0317(5) Uani 1 1 d . . . . .
H17 H 0.424883 0.906095 0.551842 0.038 Uiso 1 1 calc R U . . .
C18 C 0.5035(2) 0.81835(16) 0.63759(10) 0.0230(4) Uani 1 1 d . . . . .
C19 C 0.47181(19) 0.76875(16) 0.70807(10) 0.0199(4) Uani 1 1 d . . . . .
C20 C 0.6629(3) 0.8332(2) 0.53506(11) 0.0403(6) Uani 1 1 d . . . . .
H20A H 0.634629 0.914046 0.520613 0.048 Uiso 1 1 calc R U . . .
H20B H 0.620304 0.773983 0.502715 0.048 Uiso 1 1 calc R U . . .
C21 C 0.8126(3) 0.8210(2) 0.53416(13) 0.0501(7) Uani 1 1 d . . . . .
H21A H 0.850947 0.863796 0.491939 0.060 Uiso 1 1 calc R U . . .
H21B H 0.839007 0.736405 0.531609 0.060 Uiso 1 1 calc R U . . .
C22 C 0.8577(3) 0.8774(2) 0.60674(13) 0.0424(6) Uani 1 1 d . . . . .
H22A H 0.924275 0.826997 0.631313 0.051 Uiso 1 1 calc R U . . .
H22B H 0.895597 0.957414 0.598497 0.051 Uiso 1 1 calc R U . . .
C23 C 0.7303(2) 0.88503(18) 0.65229(11) 0.0261(4) Uani 1 1 d . . . . .
H23A H 0.745026 0.854514 0.702360 0.031 Uiso 1 1 calc R U . . .
H23B H 0.698555 0.968100 0.655343 0.031 Uiso 1 1 calc R U . . .

loop_
_atom_site_aniso_label
_atom_site_aniso_U_11
_atom_site_aniso_U_22
_atom_site_aniso_U_33
_atom_site_aniso_U_23
_atom_site_aniso_U_13
_atom_site_aniso_U_12
Cl1 0.0272(2) 0.0321(2) 0.0275(2) -0.00303(19) 0.00733(18) 0.0033(2)
O1 0.0440(9) 0.0450(10) 0.0426(9) 0.0067(8) 0.0027(8) -0.0054(8)
N1 0.0185(7) 0.0192(7) 0.0209(7) -0.0002(6) 0.0007(6) -0.0002(6)
N2 0.0222(8) 0.0220(8) 0.0223(8) -0.0018(6) 0.0031(6) -0.0003(6)
N003 0.0215(8) 0.0216(8) 0.0200(7) -0.0019(6) 0.0005(6) 0.0000(6)
N3 0.0387(10) 0.0218(8) 0.0179(7) -0.0008(6) 0.0053(7) -0.0056(7)
C1 0.0219(10) 0.0251(9) 0.0264(9) -0.0020(8) 0.0014(7) -0.0045(8)
C2 0.0299(10) 0.0275(10) 0.0185(9) -0.0017(7) -0.0016(7) 0.0024(8)
C3 0.0215(9) 0.0167(8) 0.0208(8) 0.0020(7) 0.0022(7) 0.0010(7)
C4 0.0201(8) 0.0187(9) 0.0250(9) 0.0033(7) 0.0008(7) -0.0014(7)
C5 0.0251(9) 0.0231(9) 0.0275(9) 0.0007(7) 0.0000(8) -0.0012(8)
C6 0.0258(10) 0.0298(10) 0.0351(11) 0.0016(9) -0.0044(8) -0.0056(9)
C7 0.0196(9) 0.0331(12) 0.0437(12) 0.0023(10) -0.0006(9) -0.0018(8)
C8 0.0212(10) 0.0276(10) 0.0358(11) 0.0003(8) 0.0051(9) -0.0001(8)
C9 0.0218(10) 0.0196(9) 0.0267(9) 0.0013(7) 0.0019(8) -0.0018(7)
C10 0.0191(8) 0.0177(9) 0.0212(8) -0.0022(7) 0.0019(7) -0.0016(7)
C11 0.0258(9) 0.0213(9) 0.0224(8) 0.0016(8) 0.0006(7) -0.0023(8)
C12 0.0328(11) 0.0242(9) 0.0219(9) -0.0032(7) 0.0075(8) -0.0069(8)
C13 0.0234(9) 0.0239(10) 0.0322(10) -0.0095(8) 0.0070(8) -0.0052(8)
C14 0.0227(9) 0.0186(9) 0.0311(10) -0.0071(7) -0.0032(8) -0.0014(8)
C15 0.0263(10) 0.0247(10) 0.0435(12) -0.0110(9) -0.0108(9) 0.0050(9)
C16 0.0428(13) 0.0260(11) 0.0410(12) -0.0081(9) -0.0207(10) 0.0082(9)
C17 0.0510(13) 0.0203(10) 0.0239(9) -0.0014(8) -0.0111(9) 0.0009(9)
C18 0.0337(10) 0.0158(8) 0.0193(9) -0.0024(7) -0.0029(8) -0.0008(8)
C19 0.0229(9) 0.0166(8) 0.0202(8) -0.0036(7) -0.0019(7) -0.0022(7)
C20 0.0707(16) 0.0316(11) 0.0186(9) -0.0027(8) 0.0113(10) -0.0158(11)
C21 0.0706(18) 0.0423(14) 0.0372(13) -0.0130(11) 0.0324(12) -0.0267(13)
C22 0.0488(14) 0.0371(12) 0.0415(12) -0.0093(10) 0.0226(11) -0.0165(11)
C23 0.0344(11) 0.0194(9) 0.0245(9) -0.0024(7) 0.0054(8) -0.0042(8)

loop_
_atom_type_symbol
_atom_type_description
_atom_type_scat_dispersion_real
_atom_type_scat_dispersion_imag
_atom_type_scat_source
C C 0.0181 0.0091 'International Tables Vol C Tables 4.2.6.8 and 6.1.1.4'
H H 0.0000 0.0000 'International Tables Vol C Tables 4.2.6.8 and 6.1.1.4'
Cl Cl 0.3639 0.7018 'International Tables Vol C Tables 4.2.6.8 and 6.1.1.4'
N N 0.0311 0.0180 'International Tables Vol C Tables 4.2.6.8 and 6.1.1.4'
O O 0.0492 0.0322 'International Tables Vol C Tables 4.2.6.8 and 6.1.1.4'

loop_
_geom_angle_atom_site_label_1
_geom_angle_atom_site_label_2
_geom_angle_atom_site_label_3
_geom_angle
_geom_angle_site_symmetry_1
_geom_angle_site_symmetry_3
_geom_angle_publ_flag
H1D O1 H1E 104.5 . . ?
C3 N1 C4 108.00(15) . . ?
C3 N1 C10 126.31(16) . . ?
C4 N1 C10 125.20(15) . . ?
C3 N2 H2 125.6 . . ?
C3 N2 C9 108.80(16) . . ?
C9 N2 H2 125.6 . . ?
C1 N003 C2 116.41(15) . . ?
C3 N003 C1 122.70(15) . . ?
C3 N003 C2 117.77(16) . . ?
C18 N3 C20 119.21(18) . . ?
C18 N3 C23 114.45(15) . . ?
C20 N3 C23 104.00(16) . . ?
N003 C1 H1A 109.5 . . ?
N003 C1 H1B 109.5 . . ?
N003 C1 H1C 109.5 . . ?
H1A C1 H1B 109.5 . . ?
H1A C1 H1C 109.5 . . ?
H1B C1 H1C 109.5 . . ?
N003 C2 H2A 109.5 . . ?
N003 C2 H2B 109.5 . . ?
N003 C2 H2C 109.5 . . ?
H2A C2 H2B 109.5 . . ?
H2A C2 H2C 109.5 . . ?
H2B C2 H2C 109.5 . . ?
N2 C3 N1 109.09(16) . . ?
N003 C3 N1 126.77(17) . . ?
N003 C3 N2 124.13(16) . . ?
C5 C4 N1 130.98(17) . . ?
C5 C4 C9 122.30(18) . . ?
C9 C4 N1 106.70(16) . . ?
C4 C5 H5 121.9 . . ?
C4 C5 C6 116.19(19) . . ?
C6 C5 H5 121.9 . . ?
C5 C6 H6 119.2 . . ?
C5 C6 C7 121.6(2) . . ?
C7 C6 H6 119.2 . . ?
C6 C7 H7 119.2 . . ?
C8 C7 C6 121.69(19) . . ?
C8 C7 H7 119.2 . . ?
C7 C8 H8 121.9 . . ?
C9 C8 C7 116.2(2) . . ?
C9 C8 H8 121.9 . . ?
C4 C9 N2 107.26(16) . . ?
C4 C9 C8 121.93(19) . . ?
C8 C9 N2 130.70(19) . . ?
C11 C10 N1 116.80(17) . . ?
C11 C10 C19 121.91(17) . . ?
C19 C10 N1 121.05(16) . . ?
C10 C11 H11 119.8 . . ?
C10 C11 C12 120.43(18) . . ?
C12 C11 H11 119.8 . . ?
C11 C12 H12 120.4 . . ?
C13 C12 C11 119.12(18) . . ?
C13 C12 H12 120.4 . . ?
C12 C13 H13 119.3 . . ?
C12 C13 C14 121.49(18) . . ?
C14 C13 H13 119.3 . . ?
C13 C14 C19 119.70(18) . . ?
C15 C14 C13 120.62(19) . . ?
C15 C14 C19 119.67(18) . . ?
C14 C15 H15 120.1 . . ?
C16 C15 C14 119.9(2) . . ?
C16 C15 H15 120.1 . . ?
C15 C16 H16 119.6 . . ?
C15 C16 C17 120.9(2) . . ?
C17 C16 H16 119.6 . . ?
C16 C17 H17 119.3 . . ?
C18 C17 C16 121.34(19) . . ?
C18 C17 H17 119.3 . . ?
N3 C18 C19 118.40(17) . . ?
C17 C18 N3 122.83(18) . . ?
C17 C18 C19 118.70(19) . . ?
C10 C19 C18 125.34(17) . . ?
C14 C19 C10 116.10(17) . . ?
C14 C19 C18 118.53(17) . . ?
N3 C20 H20A 111.6 . . ?
N3 C20 H20B 111.6 . . ?
N3 C20 C21 100.9(2) . . ?
H20A C20 H20B 109.4 . . ?
C21 C20 H20A 111.6 . . ?
C21 C20 H20B 111.6 . . ?
C20 C21 H21A 110.9 . . ?
C20 C21 H21B 110.9 . . ?
C20 C21 C22 104.43(19) . . ?
H21A C21 H21B 108.9 . . ?
C22 C21 H21A 110.9 . . ?
C22 C21 H21B 110.9 . . ?
C21 C22 H22A 111.0 . . ?
C21 C22 H22B 111.0 . . ?
H22A C22 H22B 109.0 . . ?
C23 C22 C21 103.9(2) . . ?
C23 C22 H22A 111.0 . . ?
C23 C22 H22B 111.0 . . ?
N3 C23 C22 104.49(16) . . ?
N3 C23 H23A 110.9 . . ?
N3 C23 H23B 110.9 . . ?
C22 C23 H23A 110.9 . . ?
C22 C23 H23B 110.9 . . ?
H23A C23 H23B 108.9 . . ?

loop_
_geom_bond_atom_site_label_1
_geom_bond_atom_site_label_2
_geom_bond_distance
_geom_bond_site_symmetry_2
_geom_bond_publ_flag
O1 H1D 0.8701 . ?
O1 H1E 0.8701 . ?
N1 C3 1.364(2) . ?
N1 C4 1.408(2) . ?
N1 C10 1.439(2) . ?
N2 H2 0.8800 . ?
N2 C3 1.346(2) . ?
N2 C9 1.396(3) . ?
N003 C1 1.470(2) . ?
N003 C2 1.470(2) . ?
N003 C3 1.331(2) . ?
N3 C18 1.410(3) . ?
N3 C20 1.468(2) . ?
N3 C23 1.484(3) . ?
C1 H1A 0.9800 . ?
C1 H1B 0.9800 . ?
C1 H1C 0.9800 . ?
C2 H2A 0.9800 . ?
C2 H2B 0.9800 . ?
C2 H2C 0.9800 . ?
C4 C5 1.383(3) . ?
C4 C9 1.389(3) . ?
C5 H5 0.9500 . ?
C5 C6 1.395(3) . ?
C6 H6 0.9500 . ?
C6 C7 1.399(3) . ?
C7 H7 0.9500 . ?
C7 C8 1.393(3) . ?
C8 H8 0.9500 . ?
C8 C9 1.389(3) . ?
C10 C11 1.370(3) . ?
C10 C19 1.429(3) . ?
C11 H11 0.9500 . ?
C11 C12 1.407(3) . ?
C12 H12 0.9500 . ?
C12 C13 1.367(3) . ?
C13 H13 0.9500 . ?
C13 C14 1.418(3) . ?
C14 C15 1.416(3) . ?
C14 C19 1.426(3) . ?
C15 H15 0.9500 . ?
C15 C16 1.362(3) . ?
C16 H16 0.9500 . ?
C16 C17 1.409(3) . ?
C17 H17 0.9500 . ?
C17 C18 1.375(3) . ?
C18 C19 1.442(3) . ?
C20 H20A 0.9900 . ?
C20 H20B 0.9900 . ?
C20 C21 1.523(4) . ?
C21 H21A 0.9900 . ?
C21 H21B 0.9900 . ?
C21 C22 1.542(3) . ?
C22 H22A 0.9900 . ?
C22 H22B 0.9900 . ?
C22 C23 1.539(3) . ?
C23 H23A 0.9900 . ?
C23 H23B 0.9900 . ?

loop_
_twin_individual_id
_twin_individual_mass_fraction_refined
1 0.984(13)
2 0.016(13)
